data_7011565
loop_
_publ_author_name
'Lazzaro, Antonio'
'Vertuani, Gianni'
'Bergamini, Paola'
'Mantovani, Nicoletta'
'Marchi, Andrea'
'Marvelli, Lorenza'
'Rossi, Roberto'
'Bertolasi, Valerio'
'Ferretti, Valeria'

_publ_section_title
;
 Synthesis, characterization, properties and structures of
 rhenium-(ii), -(iii), and -(v) complexes containing amino acids
 conjugated with a 2-aminothiazole ligand
;
_journal_issue 14
_journal_name_full 'Journal of the Chemical Society, Dalton Transactions'
_journal_page_first 2843
_journal_paper_doi 10.1039/b201609p
_journal_year 2002
_chemical_formula_moiety 'C45 H34 N6 O3 P Re S2'
_chemical_formula_sum 'C45 H34 N6 O3 P Re S2'
_chemical_formula_weight 988.07
_chemical_name_systematic
; 
? 
;
_space_group_IT_number 14
_symmetry_cell_setting monoclinic
_symmetry_space_group_name_Hall '-P 2yn'
_symmetry_space_group_name_H-M 'P 1 21/n 1'
_atom_sites_solution_hydrogens geom
_atom_sites_solution_primary direct
_atom_sites_solution_secondary difmap
_audit_creation_method SHELXL-97
_cell_angle_alpha 90.00
_cell_angle_beta 98.805(5)
_cell_angle_gamma 90.00
_cell_formula_units_Z 4
_cell_length_a 10.4175(6)
_cell_length_b 21.6210(18)
_cell_length_c 18.4750(12)
_cell_measurement_reflns_used 17191
_cell_measurement_temperature 293(2)
_cell_measurement_theta_max 25.08
_cell_measurement_theta_min 2.92
_cell_volume 4112.2(5)
_computing_cell_refinement 'DENZO-SMN (Otwinowski, Minor, 1997)'
_computing_data_collection 'Kappa-CCD Software (Nonius, 1997)'
_computing_data_reduction 'DENZO-SMN (Otwinowski, Minor, 1997)'
_computing_molecular_graphics 'ORTEP II(Johnson, 1976)'
_computing_publication_material 'SHELXL-97 (Sheldrick, 1997)'
_computing_structure_refinement 'SHELXL-97 (Sheldrick, 1997)'
_computing_structure_solution 'SIR92 (Altomare et al., 1994)'
_diffrn_ambient_temperature 293(2)
_diffrn_measured_fraction_theta_full 0.870
_diffrn_measured_fraction_theta_max 0.870
_diffrn_measurement_device_type 'Nonius Kappa-CCD'
_diffrn_measurement_method '\f scan plus \w scan'
_diffrn_radiation_monochromator graphite
_diffrn_radiation_source 'fine-focus sealed tube'
_diffrn_radiation_type MoK\a
_diffrn_radiation_wavelength 0.71070
_diffrn_reflns_av_R_equivalents 0.048
_diffrn_reflns_av_sigmaI/netI 0.0574
_diffrn_reflns_limit_h_max 12
_diffrn_reflns_limit_h_min 0
_diffrn_reflns_limit_k_max 25
_diffrn_reflns_limit_k_min 0
_diffrn_reflns_limit_l_max 21
_diffrn_reflns_limit_l_min -22
_diffrn_reflns_number 17191
_diffrn_reflns_theta_full 25.08
_diffrn_reflns_theta_max 25.08
_diffrn_reflns_theta_min 2.92
_exptl_absorpt_coefficient_mu 3.145
_exptl_absorpt_correction_T_max 0.955
_exptl_absorpt_correction_T_min 0.792
_exptl_absorpt_correction_type empirical
_exptl_absorpt_process_details
;
SORTAV (R.H. Blessing, Acta Crystallogr., 1995, A51, 33)
;
_exptl_crystal_colour 'dark green'
_exptl_crystal_density_diffrn 1.596
_exptl_crystal_density_method 'not measured'
_exptl_crystal_description plate
_exptl_crystal_F_000 1968
_exptl_crystal_size_max 0.24
_exptl_crystal_size_mid 0.19
_exptl_crystal_size_min 0.014
_refine_diff_density_max 0.870
_refine_diff_density_min -1.404
_refine_diff_density_rms 0.112
_refine_ls_extinction_method none
_refine_ls_goodness_of_fit_ref 1.184
_refine_ls_hydrogen_treatment noref
_refine_ls_matrix_type full
_refine_ls_number_parameters 523
_refine_ls_number_reflns 6345
_refine_ls_number_restraints 0
_refine_ls_restrained_S_all 1.184
_refine_ls_R_factor_all 0.0923
_refine_ls_R_factor_gt 0.0649
_refine_ls_shift/su_max 0.014
_refine_ls_shift/su_mean 0.001
_refine_ls_structure_factor_coef Fsqd
_refine_ls_weighting_details 'calc w=1/[\s^2^(Fo^2^)+(0.0269P)^2^+30.7241P] where P=(Fo^2^+2Fc^2^)/3'
_refine_ls_weighting_scheme calc
_refine_ls_wR_factor_gt 0.1309
_refine_ls_wR_factor_ref 0.1435
_reflns_number_gt 4968
_reflns_number_total 6345
_reflns_threshold_expression I>2sigma(I)
_cod_data_source_file b201609p.txt
_cod_data_source_block (12)
_cod_depositor_comments
;
The following automatic conversions were performed:
'_symmetry_cell_setting' value 'Monoclinic' changed to 'monoclinic'
according to '/home/saulius/struct/CIF-dictionaries/cif_core.dic'
dictionary named 'cif_core.dic' version 2.4.1 from 2010-06-29.

Automatic conversion script
Id: cif_fix_enum 1527 2010-12-29 10:47:43Z saulius 
;
_cod_original_cell_volume 4112.0(5)
_cod_original_sg_symbol_H-M P21/n
_cod_database_code 7011565

loop_
_symmetry_equiv_pos_as_xyz
'x, y, z'
'-x+1/2, y+1/2, -z+1/2'
'-x, -y, -z'
'x-1/2, -y-1/2, z-1/2'

loop_
_atom_site_label
_atom_site_type_symbol
_atom_site_fract_x
_atom_site_fract_y
_atom_site_fract_z
_atom_site_U_iso_or_equiv
_atom_site_adp_type
_atom_site_occupancy
_atom_site_symmetry_multiplicity
_atom_site_calc_flag
_atom_site_refinement_flags
_atom_site_disorder_assembly
_atom_site_disorder_group
Re1 Re 0.43037(4) 0.16247(2) 0.14487(2) 0.04785(16) Uani 1 1 d . . .
S1 S 0.5883(4) 0.2812(2) 0.34292(17) 0.0924(14) Uani 1 1 d . . .
S2 S 0.8175(3) 0.0583(2) 0.14647(17) 0.0743(11) Uani 1 1 d . . .
P1 P 0.2329(2) 0.22021(16) 0.11083(13) 0.0465(7) Uani 1 1 d . . .
O1 O 0.5389(6) 0.2288(4) 0.1065(4) 0.056(2) Uani 1 1 d . . .
O2 O 0.4192(6) 0.1277(4) 0.0414(4) 0.053(2) Uani 1 1 d . . .
O3 O 0.1828(9) 0.0079(6) 0.1492(5) 0.092(3) Uani 1 1 d . . .
N1 N 0.4771(7) 0.2089(5) 0.2445(4) 0.054(3) Uani 1 1 d . . .
N2 N 0.6297(10) 0.2869(6) 0.2063(5) 0.072(3) Uani 1 1 d . . .
N3 N 0.6108(7) 0.1143(5) 0.1676(4) 0.049(2) Uani 1 1 d . . .
N4 N 0.6202(7) 0.0798(5) 0.0425(4) 0.055(3) Uani 1 1 d . . .
N5 N 0.3355(7) 0.1093(4) 0.1851(4) 0.041(2) Uani 1 1 d . . .
N6 N 0.2712(9) 0.0846(6) 0.2313(6) 0.069(3) Uani 1 1 d . . .
C1 C 0.4336(11) 0.1901(7) 0.3089(5) 0.059(3) Uani 1 1 d . . .
H1 H 0.3767 0.1570 0.3089 0.071 Uiso 1 1 calc R . .
C2 C 0.4791(11) 0.2234(7) 0.3749(6) 0.074(4) Uani 1 1 d . . .
H2 H 0.4589 0.2175 0.4217 0.089 Uiso 1 1 calc R . .
C3 C 0.5626(11) 0.2560(7) 0.2553(6) 0.065(4) Uani 1 1 d . . .
C4 C 0.6132(10) 0.2722(7) 0.1339(6) 0.056(3) Uani 1 1 d . . .
C5 C 0.6849(11) 0.3057(7) 0.0870(6) 0.064(3) Uani 1 1 d . . .
C6 C 0.7813(13) 0.3493(8) 0.1167(8) 0.084(5) Uani 1 1 d . . .
H6 H 0.7994 0.3542 0.1672 0.100 Uiso 1 1 calc R . .
C7 C 0.8475(16) 0.3840(10) 0.0736(10) 0.106(6) Uani 1 1 d . . .
H7 H 0.9114 0.4117 0.0937 0.127 Uiso 1 1 calc R . .
C8 C 0.8148(17) 0.3761(10) -0.0053(9) 0.099(5) Uani 1 1 d . . .
H8 H 0.8550 0.4003 -0.0369 0.118 Uiso 1 1 calc R . .
C9 C 0.7290(14) 0.3351(10) -0.0310(8) 0.095(6) Uani 1 1 d . . .
H9 H 0.7109 0.3303 -0.0816 0.114 Uiso 1 1 calc R . .
C10 C 0.6599(12) 0.2964(9) 0.0134(7) 0.084(5) Uani 1 1 d . . .
H10 H 0.6012 0.2665 -0.0072 0.100 Uiso 1 1 calc R . .
C11 C 0.6920(9) 0.1112(7) 0.2348(6) 0.061(3) Uani 1 1 d . . .
H11 H 0.6698 0.1276 0.2778 0.073 Uiso 1 1 calc R . .
C12 C 0.8030(11) 0.0830(8) 0.2320(6) 0.075(4) Uani 1 1 d . . .
H12 H 0.8667 0.0771 0.2726 0.090 Uiso 1 1 calc R . .
C13 C 0.6650(8) 0.0884(7) 0.1155(5) 0.056(3) Uani 1 1 d . . .
C14 C 0.5041(9) 0.0980(6) 0.0120(5) 0.045(3) Uani 1 1 d . . .
C15 C 0.4672(9) 0.0837(6) -0.0672(5) 0.050(3) Uani 1 1 d . . .
C16 C 0.5412(10) 0.0462(6) -0.1043(6) 0.057(3) Uani 1 1 d . . .
H16 H 0.6170 0.0288 -0.0795 0.068 Uiso 1 1 calc R . .
C17 C 0.5045(12) 0.0340(7) -0.1779(6) 0.069(4) Uani 1 1 d . . .
H17 H 0.5577 0.0102 -0.2029 0.082 Uiso 1 1 calc R . .
C18 C 0.3906(13) 0.0568(8) -0.2137(6) 0.080(5) Uani 1 1 d . . .
H18 H 0.3634 0.0471 -0.2627 0.096 Uiso 1 1 calc R . .
C19 C 0.3165(13) 0.0942(8) -0.1771(6) 0.082(5) Uani 1 1 d . . .
H19 H 0.2401 0.1111 -0.2019 0.098 Uiso 1 1 calc R . .
C20 C 0.3535(10) 0.1073(7) -0.1037(5) 0.063(4) Uani 1 1 d . . .
H20 H 0.3014 0.1322 -0.0791 0.075 Uiso 1 1 calc R . .
C21 C 0.1906(11) 0.0290(8) 0.2098(7) 0.073(4) Uani 1 1 d . . .
C22 C 0.1261(10) 0.0078(7) 0.2677(6) 0.059(3) Uani 1 1 d . . .
C23 C 0.0557(11) -0.0486(8) 0.2579(8) 0.075(4) Uani 1 1 d . . .
H23 H 0.0524 -0.0707 0.2144 0.090 Uiso 1 1 calc R . .
C24 C -0.0063(15) -0.0700(9) 0.3117(9) 0.097(5) Uani 1 1 d . . .
H24 H -0.0549 -0.1061 0.3036 0.117 Uiso 1 1 calc R . .
C25 C -0.0009(16) -0.0411(12) 0.3773(9) 0.117(7) Uani 1 1 d . . .
H25 H -0.0408 -0.0578 0.4146 0.140 Uiso 1 1 calc R . .
C26 C 0.0686(16) 0.0158(10) 0.3865(9) 0.107(6) Uani 1 1 d . . .
H26 H 0.0683 0.0390 0.4288 0.128 Uiso 1 1 calc R . .
C27 C 0.1347(15) 0.0358(10) 0.3338(7) 0.099(6) Uani 1 1 d . . .
H27 H 0.1882 0.0702 0.3432 0.119 Uiso 1 1 calc R . .
C28 C 0.2475(9) 0.2864(6) 0.0530(6) 0.052(3) Uani 1 1 d . . .
C29 C 0.3167(10) 0.2819(8) -0.0034(6) 0.068(4) Uani 1 1 d . . .
H29 H 0.3585 0.2449 -0.0104 0.081 Uiso 1 1 calc R . .
C30 C 0.3269(13) 0.3307(9) -0.0508(7) 0.082(5) Uani 1 1 d . . .
H30 H 0.3749 0.3256 -0.0889 0.099 Uiso 1 1 calc R . .
C31 C 0.2675(15) 0.3868(9) -0.0427(9) 0.089(5) Uani 1 1 d . . .
H31 H 0.2758 0.4199 -0.0737 0.106 Uiso 1 1 calc R . .
C32 C 0.1954(15) 0.3912(9) 0.0134(9) 0.093(5) Uani 1 1 d . . .
H32 H 0.1554 0.4286 0.0212 0.111 Uiso 1 1 calc R . .
C33 C 0.1809(15) 0.3426(10) 0.0580(11) 0.112(6) Uani 1 1 d . . .
H33 H 0.1256 0.3464 0.0927 0.134 Uiso 1 1 calc R . .
C34 C 0.1671(9) 0.2490(7) 0.1894(5) 0.056(3) Uani 1 1 d . . .
C35 C 0.0659(12) 0.2187(8) 0.2153(6) 0.073(4) Uani 1 1 d . . .
H35 H 0.0269 0.1845 0.1906 0.087 Uiso 1 1 calc R . .
C36 C 0.0236(17) 0.2402(11) 0.2785(8) 0.107(7) Uani 1 1 d . . .
H36 H -0.0452 0.2206 0.2959 0.129 Uiso 1 1 calc R . .
C37 C 0.083(2) 0.2904(12) 0.3158(8) 0.120(8) Uani 1 1 d . . .
H37 H 0.0540 0.3043 0.3581 0.143 Uiso 1 1 calc R . .
C38 C 0.1837(17) 0.3197(10) 0.2910(8) 0.100(6) Uani 1 1 d . . .
H38 H 0.2231 0.3538 0.3158 0.120 Uiso 1 1 calc R . .
C39 C 0.2255(12) 0.2982(8) 0.2294(6) 0.076(4) Uani 1 1 d . . .
H39 H 0.2963 0.3173 0.2136 0.091 Uiso 1 1 calc R . .
C40 C 0.1004(9) 0.1776(6) 0.0574(5) 0.048(3) Uani 1 1 d . . .
C41 C -0.0233(9) 0.2032(6) 0.0405(5) 0.053(3) Uani 1 1 d . . .
H41 H -0.0403 0.2424 0.0577 0.063 Uiso 1 1 calc R . .
C42 C -0.1219(10) 0.1695(8) -0.0025(6) 0.068(4) Uani 1 1 d . . .
H42 H -0.2048 0.1864 -0.0128 0.082 Uiso 1 1 calc R . .
C43 C -0.0996(11) 0.1140(7) -0.0288(6) 0.065(4) Uani 1 1 d . . .
H43 H -0.1661 0.0927 -0.0579 0.078 Uiso 1 1 calc R . .
C44 C 0.0220(10) 0.0879(7) -0.0128(6) 0.060(3) Uani 1 1 d . . .
H44 H 0.0379 0.0492 -0.0315 0.073 Uiso 1 1 calc R . .
C45 C 0.1209(10) 0.1192(7) 0.0312(6) 0.060(3) Uani 1 1 d . . .
H45 H 0.2020 0.1007 0.0432 0.072 Uiso 1 1 calc R . .

loop_
_atom_site_aniso_label
_atom_site_aniso_U_11
_atom_site_aniso_U_22
_atom_site_aniso_U_33
_atom_site_aniso_U_23
_atom_site_aniso_U_13
_atom_site_aniso_U_12
Re1 0.0393(2) 0.0623(3) 0.0405(2) -0.0014(2) 0.00151(14) 0.0061(2)
S1 0.112(3) 0.110(4) 0.0533(18) -0.0171(19) 0.0061(17) -0.038(3)
S2 0.0466(15) 0.105(3) 0.0692(18) 0.0112(18) 0.0012(13) 0.0251(17)
P1 0.0391(12) 0.056(2) 0.0429(13) -0.0048(12) 0.0023(10) 0.0030(12)
O1 0.045(4) 0.063(7) 0.056(4) 0.011(4) -0.003(3) -0.004(4)
O2 0.041(3) 0.060(6) 0.057(4) -0.010(4) 0.006(3) 0.008(4)
O3 0.100(7) 0.084(10) 0.092(6) -0.017(6) 0.014(5) -0.024(6)
N1 0.040(4) 0.068(8) 0.053(5) -0.003(5) 0.005(4) -0.006(5)
N2 0.077(6) 0.082(10) 0.058(6) 0.005(5) 0.015(5) -0.018(6)
N3 0.043(4) 0.058(8) 0.045(4) 0.002(4) 0.002(4) -0.004(4)
N4 0.041(4) 0.084(9) 0.041(4) 0.006(4) 0.008(4) 0.011(5)
N5 0.040(4) 0.052(7) 0.033(4) -0.004(4) 0.013(3) 0.004(4)
N6 0.064(6) 0.061(9) 0.086(7) 0.000(6) 0.020(5) 0.006(6)
C1 0.065(6) 0.069(10) 0.043(5) 0.009(5) 0.009(5) 0.001(6)
C2 0.066(7) 0.078(12) 0.069(7) -0.037(7) -0.023(6) -0.004(7)
C3 0.054(6) 0.079(12) 0.058(6) 0.002(6) -0.002(5) -0.001(7)
C4 0.048(6) 0.059(10) 0.062(6) -0.011(6) 0.011(5) 0.002(6)
C5 0.059(7) 0.062(11) 0.072(7) -0.002(6) 0.012(6) -0.008(6)
C6 0.085(9) 0.079(14) 0.090(9) -0.022(8) 0.020(7) -0.015(8)
C7 0.099(11) 0.097(18) 0.128(14) 0.022(11) 0.038(10) 0.000(10)
C8 0.108(12) 0.093(17) 0.103(12) 0.029(10) 0.039(10) 0.008(11)
C9 0.076(9) 0.135(19) 0.074(8) 0.023(10) 0.008(7) -0.016(10)
C10 0.060(7) 0.123(16) 0.070(8) 0.034(8) 0.019(6) 0.036(8)
C11 0.042(6) 0.072(11) 0.062(6) 0.008(6) -0.010(5) 0.011(6)
C12 0.054(7) 0.106(14) 0.061(7) 0.009(7) -0.006(5) 0.011(7)
C13 0.029(5) 0.083(11) 0.054(6) 0.011(6) 0.004(4) 0.003(5)
C14 0.039(5) 0.050(8) 0.047(5) 0.007(5) 0.008(4) -0.002(5)
C15 0.042(5) 0.066(9) 0.044(5) -0.001(5) 0.006(4) 0.003(5)
C16 0.049(6) 0.063(10) 0.061(6) -0.002(6) 0.015(5) 0.005(6)
C17 0.078(8) 0.075(12) 0.056(6) -0.009(6) 0.018(6) 0.013(7)
C18 0.090(9) 0.108(15) 0.039(6) -0.003(7) 0.002(6) 0.024(9)
C19 0.081(8) 0.096(15) 0.063(7) -0.012(7) -0.008(6) 0.028(8)
C20 0.062(7) 0.078(11) 0.046(6) -0.009(6) 0.000(5) 0.014(6)
C21 0.055(7) 0.089(14) 0.076(8) 0.011(8) 0.014(6) 0.011(7)
C22 0.057(6) 0.041(9) 0.078(8) 0.004(6) 0.005(5) -0.004(6)
C23 0.059(7) 0.070(12) 0.092(9) 0.001(8) -0.001(6) -0.009(7)
C24 0.103(11) 0.074(15) 0.107(12) 0.018(10) -0.005(9) -0.026(10)
C25 0.104(12) 0.15(2) 0.094(11) 0.020(12) -0.005(9) -0.033(13)
C26 0.110(12) 0.102(18) 0.102(11) -0.009(10) -0.002(9) -0.048(12)
C27 0.102(11) 0.123(19) 0.070(9) 0.005(9) 0.003(8) -0.038(11)
C28 0.039(5) 0.056(9) 0.060(6) -0.015(6) 0.006(4) -0.003(5)
C29 0.057(6) 0.092(13) 0.053(6) 0.005(7) 0.003(5) 0.001(7)
C30 0.079(8) 0.102(16) 0.068(8) 0.026(8) 0.015(6) -0.001(9)
C31 0.091(10) 0.069(15) 0.103(11) 0.022(9) 0.003(8) -0.013(9)
C32 0.100(11) 0.051(13) 0.122(13) 0.009(9) 0.002(10) 0.002(9)
C33 0.087(10) 0.077(15) 0.183(18) 0.028(13) 0.055(11) 0.001(10)
C34 0.046(5) 0.076(11) 0.044(5) -0.010(5) 0.001(4) 0.015(6)
C35 0.079(8) 0.089(13) 0.053(6) -0.001(7) 0.018(6) 0.006(8)
C36 0.121(13) 0.14(2) 0.067(9) 0.022(10) 0.045(9) 0.032(13)
C37 0.151(17) 0.15(2) 0.062(9) -0.028(11) 0.026(10) 0.050(16)
C38 0.106(12) 0.115(19) 0.072(9) -0.030(9) -0.009(8) 0.034(11)
C39 0.067(7) 0.092(14) 0.063(7) -0.024(7) -0.007(6) 0.017(8)
C40 0.051(5) 0.053(9) 0.039(5) 0.000(5) 0.007(4) 0.000(5)
C41 0.044(5) 0.057(9) 0.054(6) 0.000(5) -0.002(4) 0.012(5)
C42 0.037(5) 0.084(13) 0.077(7) 0.004(7) -0.011(5) 0.003(6)
C43 0.052(6) 0.074(12) 0.063(7) 0.000(7) -0.010(5) -0.016(6)
C44 0.064(7) 0.057(10) 0.059(6) -0.017(6) 0.004(5) -0.015(6)
C45 0.045(6) 0.077(11) 0.058(6) -0.006(6) 0.008(5) -0.006(6)

loop_
_atom_type_symbol
_atom_type_description
_atom_type_scat_dispersion_real
_atom_type_scat_dispersion_imag
_atom_type_scat_source
Re Re -1.0185 7.2310 'International Tables Vol C Tables 4.2.6.8 and 6.1.1.4'
P P 0.1023 0.0942 'International Tables Vol C Tables 4.2.6.8 and 6.1.1.4'
S S 0.1246 0.1234 'International Tables Vol C Tables 4.2.6.8 and 6.1.1.4'
O O 0.0106 0.0060 'International Tables Vol C Tables 4.2.6.8 and 6.1.1.4'
N N 0.0061 0.0033 'International Tables Vol C Tables 4.2.6.8 and 6.1.1.4'
C C 0.0033 0.0016 'International Tables Vol C Tables 4.2.6.8 and 6.1.1.4'
H H 0.0000 0.0000 'International Tables Vol C Tables 4.2.6.8 and 6.1.1.4'

loop_
_geom_angle_atom_site_label_1
_geom_angle_atom_site_label_2
_geom_angle_atom_site_label_3
_geom_angle
_geom_angle_site_symmetry_1
_geom_angle_site_symmetry_3
_geom_angle_publ_flag
N5 Re1 O1 174.7(3) . . ?
N5 Re1 O2 101.6(3) . . ?
O1 Re1 O2 83.5(3) . . ?
N5 Re1 N1 90.7(4) . . ?
O1 Re1 N1 84.3(3) . . ?
O2 Re1 N1 167.2(3) . . ?
N5 Re1 N3 97.7(4) . . ?
O1 Re1 N3 83.8(3) . . ?
O2 Re1 N3 85.8(3) . . ?
N1 Re1 N3 88.9(3) . . ?
N5 Re1 P1 86.3(3) . . ?
O1 Re1 P1 92.4(2) . . ?
O2 Re1 P1 91.3(2) . . ?
N1 Re1 P1 93.2(3) . . ?
N3 Re1 P1 175.4(2) . . ?
C3 S1 C2 94.2(6) . . ?
C12 S2 C13 89.0(5) . . ?
C28 P1 C34 106.2(6) . . ?
C28 P1 C40 101.9(5) . . ?
C34 P1 C40 105.1(5) . . ?
C28 P1 Re1 114.8(3) . . ?
C34 P1 Re1 112.5(3) . . ?
C40 P1 Re1 115.2(4) . . ?
C4 O1 Re1 136.3(7) . . ?
C14 O2 Re1 129.7(6) . . ?
C3 N1 C1 112.7(9) . . ?
C3 N1 Re1 123.7(7) . . ?
C1 N1 Re1 123.3(8) . . ?
C4 N2 C3 121.7(12) . . ?
C13 N3 C11 111.2(9) . . ?
C13 N3 Re1 121.9(6) . . ?
C11 N3 Re1 126.6(7) . . ?
C14 N4 C13 122.3(8) . . ?
N6 N5 Re1 160.6(8) . . ?
N5 N6 C21 119.5(10) . . ?
N1 C1 C2 118.1(12) . . ?
N1 C1 H1 121.0 . . ?
C2 C1 H1 121.0 . . ?
C1 C2 S1 102.0(9) . . ?
C1 C2 H2 129.0 . . ?
S1 C2 H2 129.0 . . ?
N1 C3 N2 130.6(11) . . ?
N1 C3 S1 113.0(8) . . ?
N2 C3 S1 116.5(10) . . ?
O1 C4 N2 122.9(11) . . ?
O1 C4 C5 118.5(10) . . ?
N2 C4 C5 118.6(12) . . ?
C10 C5 C6 119.9(13) . . ?
C10 C5 C4 119.6(13) . . ?
C6 C5 C4 120.5(11) . . ?
C7 C6 C5 122.1(14) . . ?
C7 C6 H6 118.9 . . ?
C5 C6 H6 118.9 . . ?
C6 C7 C8 117.5(18) . . ?
C6 C7 H7 121.2 . . ?
C8 C7 H7 121.2 . . ?
C9 C8 C7 119.3(15) . . ?
C9 C8 H8 120.4 . . ?
C7 C8 H8 120.4 . . ?
C8 C9 C10 124.5(15) . . ?
C8 C9 H9 117.8 . . ?
C10 C9 H9 117.8 . . ?
C5 C10 C9 116.6(16) . . ?
C5 C10 H10 121.7 . . ?
C9 C10 H10 121.7 . . ?
C12 C11 N3 113.9(11) . . ?
C12 C11 H11 123.1 . . ?
N3 C11 H11 123.1 . . ?
C11 C12 S2 112.7(9) . . ?
C11 C12 H12 123.6 . . ?
S2 C12 H12 123.6 . . ?
N3 C13 N4 131.3(9) . . ?
N3 C13 S2 113.2(7) . . ?
N4 C13 S2 115.5(8) . . ?
O2 C14 N4 128.2(9) . . ?
O2 C14 C15 115.6(8) . . ?
N4 C14 C15 116.3(9) . . ?
C20 C15 C16 119.0(9) . . ?
C20 C15 C14 118.7(9) . . ?
C16 C15 C14 122.3(9) . . ?
C15 C16 C17 120.8(10) . . ?
C15 C16 H16 119.6 . . ?
C17 C16 H16 119.6 . . ?
C18 C17 C16 120.0(11) . . ?
C18 C17 H17 120.0 . . ?
C16 C17 H17 120.0 . . ?
C17 C18 C19 119.4(11) . . ?
C17 C18 H18 120.3 . . ?
C19 C18 H18 120.3 . . ?
C18 C19 C20 120.9(12) . . ?
C18 C19 H19 119.6 . . ?
C20 C19 H19 119.6 . . ?
C15 C20 C19 119.8(11) . . ?
C15 C20 H20 120.1 . . ?
C19 C20 H20 120.1 . . ?
O3 C21 C22 127.3(16) . . ?
O3 C21 N6 120.8(12) . . ?
C22 C21 N6 111.9(12) . . ?
C27 C22 C23 117.5(13) . . ?
C27 C22 C21 124.0(14) . . ?
C23 C22 C21 118.4(13) . . ?
C24 C23 C22 119.8(15) . . ?
C24 C23 H23 120.1 . . ?
C22 C23 H23 120.1 . . ?
C23 C24 C25 122.9(18) . . ?
C23 C24 H24 118.6 . . ?
C25 C24 H24 118.6 . . ?
C24 C25 C26 117.1(17) . . ?
C24 C25 H25 121.5 . . ?
C26 C25 H25 121.5 . . ?
C27 C26 C25 119.9(18) . . ?
C27 C26 H26 120.1 . . ?
C25 C26 H26 120.1 . . ?
C26 C27 C22 122.5(17) . . ?
C26 C27 H27 118.8 . . ?
C22 C27 H27 118.8 . . ?
C29 C28 C33 115.9(13) . . ?
C29 C28 P1 120.0(10) . . ?
C33 C28 P1 123.9(9) . . ?
C28 C29 C30 122.1(15) . . ?
C28 C29 H29 118.9 . . ?
C30 C29 H29 118.9 . . ?
C31 C30 C29 121.4(14) . . ?
C31 C30 H30 119.3 . . ?
C29 C30 H30 119.3 . . ?
C32 C31 C30 116.7(14) . . ?
C32 C31 H31 121.6 . . ?
C30 C31 H31 121.6 . . ?
C33 C32 C31 121.8(18) . . ?
C33 C32 H32 119.1 . . ?
C31 C32 H32 119.1 . . ?
C32 C33 C28 121.8(16) . . ?
C32 C33 H33 119.1 . . ?
C28 C33 H33 119.1 . . ?
C39 C34 C35 118.3(11) . . ?
C39 C34 P1 120.3(9) . . ?
C35 C34 P1 121.1(11) . . ?
C34 C35 C36 119.3(16) . . ?
C34 C35 H35 120.4 . . ?
C36 C35 H35 120.4 . . ?
C37 C36 C35 120.4(17) . . ?
C37 C36 H36 119.8 . . ?
C35 C36 H36 119.8 . . ?
C38 C37 C36 120.6(15) . . ?
C38 C37 H37 119.7 . . ?
C36 C37 H37 119.7 . . ?
C37 C38 C39 118.8(18) . . ?
C37 C38 H38 120.6 . . ?
C39 C38 H38 120.6 . . ?
C38 C39 C34 122.6(15) . . ?
C38 C39 H39 118.7 . . ?
C34 C39 H39 118.7 . . ?
C45 C40 C41 118.3(10) . . ?
C45 C40 P1 120.5(8) . . ?
C41 C40 P1 121.2(9) . . ?
C40 C41 C42 119.4(12) . . ?
C40 C41 H41 120.3 . . ?
C42 C41 H41 120.3 . . ?
C43 C42 C41 121.5(11) . . ?
C43 C42 H42 119.2 . . ?
C41 C42 H42 119.2 . . ?
C42 C43 C44 119.8(11) . . ?
C42 C43 H43 120.1 . . ?
C44 C43 H43 120.1 . . ?
C43 C44 C45 120.2(13) . . ?
C43 C44 H44 119.9 . . ?
C45 C44 H44 119.9 . . ?
C40 C45 C44 120.7(11) . . ?
C40 C45 H45 119.7 . . ?
C44 C45 H45 119.7 . . ?

loop_
_geom_bond_atom_site_label_1
_geom_bond_atom_site_label_2
_geom_bond_distance
_geom_bond_site_symmetry_2
_geom_bond_publ_flag
Re1 N5 1.753(8) . ?
Re1 O1 2.021(8) . ?
Re1 O2 2.041(7) . ?
Re1 N1 2.087(9) . ?
Re1 N3 2.134(8) . ?
Re1 P1 2.406(3) . ?
S1 C3 1.689(12) . ?
S1 C2 1.846(16) . ?
S2 C12 1.696(13) . ?
S2 C13 1.731(10) . ?
P1 C28 1.807(13) . ?
P1 C34 1.807(10) . ?
P1 C40 1.820(10) . ?
O1 C4 1.271(14) . ?
O2 C14 1.280(12) . ?
O3 C21 1.200(15) . ?
N1 C3 1.348(16) . ?
N1 C1 1.397(12) . ?
N2 C4 1.360(14) . ?
N2 C3 1.397(15) . ?
N3 C13 1.313(13) . ?
N3 C11 1.393(12) . ?
N4 C14 1.314(12) . ?
N4 C13 1.371(12) . ?
N5 N6 1.279(12) . ?
N6 C21 1.485(19) . ?
C1 C2 1.432(15) . ?
C1 H1 0.9300 . ?
C2 H2 0.9300 . ?
C4 C5 1.425(17) . ?
C5 C10 1.360(16) . ?
C5 C6 1.425(19) . ?
C6 C7 1.36(2) . ?
C6 H6 0.9300 . ?
C7 C8 1.46(2) . ?
C7 H7 0.9300 . ?
C8 C9 1.30(2) . ?
C8 H8 0.9300 . ?
C9 C10 1.44(2) . ?
C9 H9 0.9300 . ?
C10 H10 0.9300 . ?
C11 C12 1.315(16) . ?
C11 H11 0.9300 . ?
C12 H12 0.9300 . ?
C14 C15 1.487(13) . ?
C15 C20 1.369(14) . ?
C15 C16 1.371(15) . ?
C16 C17 1.380(15) . ?
C16 H16 0.9300 . ?
C17 C18 1.360(16) . ?
C17 H17 0.9300 . ?
C18 C19 1.367(18) . ?
C18 H18 0.9300 . ?
C19 C20 1.382(15) . ?
C19 H19 0.9300 . ?
C20 H20 0.9300 . ?
C21 C22 1.424(16) . ?
C22 C27 1.355(19) . ?
C22 C23 1.42(2) . ?
C23 C24 1.348(18) . ?
C23 H23 0.9300 . ?
C24 C25 1.36(2) . ?
C24 H24 0.9300 . ?
C25 C26 1.42(3) . ?
C25 H25 0.9300 . ?
C26 C27 1.347(19) . ?
C26 H26 0.9300 . ?
C27 H27 0.9300 . ?
C28 C29 1.358(14) . ?
C28 C33 1.41(2) . ?
C29 C30 1.38(2) . ?
C29 H29 0.9300 . ?
C30 C31 1.38(2) . ?
C30 H30 0.9300 . ?
C31 C32 1.374(19) . ?
C31 H31 0.9300 . ?
C32 C33 1.36(2) . ?
C32 H32 0.9300 . ?
C33 H33 0.9300 . ?
C34 C39 1.383(19) . ?
C34 C35 1.387(17) . ?
C35 C36 1.390(18) . ?
C35 H35 0.9300 . ?
C36 C37 1.38(3) . ?
C36 H36 0.9300 . ?
C37 C38 1.36(3) . ?
C37 H37 0.9300 . ?
C38 C39 1.362(18) . ?
C38 H38 0.9300 . ?
C39 H39 0.9300 . ?
C40 C45 1.380(17) . ?
C40 C41 1.393(14) . ?
C41 C42 1.403(16) . ?
C41 H41 0.9300 . ?
C42 C43 1.329(19) . ?
C42 H42 0.9300 . ?
C43 C44 1.377(17) . ?
C43 H43 0.9300 . ?
C44 C45 1.387(15) . ?
C44 H44 0.9300 . ?
C45 H45 0.9300 . ?
